data_2013937
loop_
_publ_author_name
'Madhukar Hemamalini'
'Packianathan Thomas Muthiah'
'Gabriele Bocelli'
'Andrea Cantoni'

_publ_section_title
;
 Hydrogen-bonded supramolecular motifs in 4,4'-bipyridinium
 8-hydroxy-7-iodoquinoline-5-sulfonate dihydrate
;
_journal_issue 4
_journal_name_full 'Acta Crystallographica Section C'
_journal_page_first o284
_journal_page_last o286
_journal_paper_doi 10.1107/S0108270104001295
_journal_volume 60
_journal_year 2004
_chemical_formula_iupac 'C10 H9 N2 1+, C9 H5 I N O4 S 1-, 2H2 O'
_chemical_formula_moiety 'C10 H9 N2 1+, C9 H5 I N O4 S 1-, 2H2 O'
_chemical_formula_structural 'C10 H9 N2 1+, C9 H5 I N O4 S 1-, 2H2 O'
_chemical_formula_sum 'C19 H18 I N3 O6 S'
_chemical_formula_weight 541.32
_chemical_name_common 'Ferron 4,4'-bipyridinium dihydrate'
_chemical_name_systematic
;
4,4'-bipyridinium 8-hydroxy-7-iodoquinoline-5-sulfonate dihydrate
;
_space_group_IT_number 14
_symmetry_cell_setting monoclinic
_symmetry_space_group_name_Hall '-P 2ybc'
_symmetry_space_group_name_H-M 'P 1 21/c 1'
_atom_sites_solution_hydrogens geom
_atom_sites_solution_primary direct
_atom_sites_solution_secondary difmap
_cell_angle_alpha 90
_cell_angle_beta 106.01(3)
_cell_angle_gamma 90
_cell_formula_units_Z 4
_cell_length_a 9.657(3)
_cell_length_b 15.213(3)
_cell_length_c 14.679(2)
_cell_measurement_reflns_used 25
_cell_measurement_temperature 293
_cell_measurement_theta_max 27.02
_cell_measurement_theta_min 3.04
_cell_volume 2072.9(9)
_computing_cell_refinement 'MolEN (Fair, 1990)'
_computing_data_collection 'FEBO (Belleti, 1996)'
_computing_data_reduction MolEN
_computing_molecular_graphics 'PLATON97 (Spek, 1997)'
_computing_publication_material PLATON97
_computing_structure_refinement 'SHELXL97 (Sheldrick, 1997)'
_computing_structure_solution 'SHELXS97 (Sheldrick, 1997)'
_diffrn_ambient_temperature 293
_diffrn_measured_fraction_theta_full 1.00
_diffrn_measured_fraction_theta_max 1.00
_diffrn_measurement_device_type 'Philips PW 1100'
_diffrn_measurement_method \w
_diffrn_radiation_monochromator graphite
_diffrn_radiation_source 'fine-focus sealed tube'
_diffrn_radiation_type MoK\a
_diffrn_radiation_wavelength 0.71073
_diffrn_reflns_av_R_equivalents 0.0652
_diffrn_reflns_av_sigmaI/netI 0.0542
_diffrn_reflns_limit_h_max 11
_diffrn_reflns_limit_h_min -12
_diffrn_reflns_limit_k_max 19
_diffrn_reflns_limit_k_min 0
_diffrn_reflns_limit_l_max 18
_diffrn_reflns_limit_l_min 0
_diffrn_reflns_number 4690
_diffrn_reflns_reduction_process
;
;
_diffrn_reflns_theta_full 27.02
_diffrn_reflns_theta_max 27.02
_diffrn_reflns_theta_min 3.04
_diffrn_standards_decay_% 0
_diffrn_standards_interval_count 100
_diffrn_standards_interval_time 60
_diffrn_standards_number 1
_exptl_absorpt_coefficient_mu 1.687
_exptl_absorpt_correction_type none
_exptl_crystal_colour yellow
_exptl_crystal_density_diffrn 1.735
_exptl_crystal_description plate
_exptl_crystal_F_000 1072
_exptl_crystal_size_max 0.29
_exptl_crystal_size_mid 0.20
_exptl_crystal_size_min 0.19
_refine_diff_density_max 2.434
_refine_diff_density_min -2.485
_refine_ls_extinction_method none
_refine_ls_goodness_of_fit_ref 0.973
_refine_ls_hydrogen_treatment constr
_refine_ls_matrix_type full
_refine_ls_number_parameters 272
_refine_ls_number_reflns 4526
_refine_ls_number_restraints 0
_refine_ls_restrained_S_all 0.973
_refine_ls_R_factor_all 0.0841
_refine_ls_R_factor_gt 0.0565
_refine_ls_shift/su_max 0.000
_refine_ls_shift/su_mean 0.000
_refine_ls_structure_factor_coef Fsqd
_refine_ls_weighting_details 'calc w = 1/[\s^2^(Fo^2^)+(0.0974P)^2^ where P = (Fo^2^+2Fc^2^)/3'
_refine_ls_weighting_scheme calc
_refine_ls_wR_factor_gt 0.1402
_refine_ls_wR_factor_ref 0.1523
_reflns_number_gt 3101
_reflns_number_total 4526
_reflns_threshold_expression I>2\s(I)
_cod_data_source_file de1227.cif
_cod_data_source_block I
_cod_depositor_comments
;
The following automatic conversions were performed:
'_symmetry_cell_setting' value 'Monoclinic' changed to 'monoclinic'
according to '/home/saulius/struct/CIF-dictionaries/cif_core.dic'
dictionary named 'cif_core.dic' version 2.4.1 from 2010-06-29.

Automatic conversion script
Id: cif_fix_enum 1527 2010-12-29 10:47:43Z saulius 

The following automatic conversions were performed:

'_symmetry_cell_setting' value 'Monoclinic' changed to 'monoclinic'
according to /home/saulius/struct/CIF-dictionaries/cif_core.dic
dictionary named 'cif_core.dic' version 2.4.1 from 2010-06-29.

Automatic conversion script
Id: cif_fix_values 1715 2011-07-08 13:25:40Z adriana 
;
_cod_original_sg_symbol_H-M 'P 21/c'
_cod_database_code 2013937
_cod_database_fobs_code 2013937

loop_
_symmetry_equiv_pos_as_xyz
x,y,z
-x,1/2+y,1/2-z
-x,-y,-z
x,1/2-y,1/2+z

loop_
_atom_site_aniso_label
_atom_site_aniso_U_11
_atom_site_aniso_U_22
_atom_site_aniso_U_33
_atom_site_aniso_U_12
_atom_site_aniso_U_13
_atom_site_aniso_U_23
I1 0.0318(2) 0.0336(2) 0.0554(3) 0.0072(2) 0.0065(2) -0.0018(2)
S2 0.0277(6) 0.0247(6) 0.0419(8) -0.0047(5) 0.0068(6) 0.0000(6)
O1 0.037(2) 0.025(2) 0.082(3) -0.0042(17) 0.015(2) 0.001(2)
O2 0.058(3) 0.035(2) 0.060(3) -0.006(2) 0.025(2) -0.010(2)
O3 0.041(2) 0.037(2) 0.048(2) -0.0031(18) -0.0016(19) 0.0074(18)
O4 0.0228(19) 0.041(2) 0.067(3) -0.0124(17) 0.0126(18) -0.004(2)
N1 0.033(3) 0.031(2) 0.047(3) -0.0102(19) 0.008(2) -0.002(2)
C2 0.027(3) 0.046(3) 0.052(4) -0.005(2) 0.013(3) 0.004(3)
C3 0.024(3) 0.046(3) 0.048(4) 0.005(2) 0.008(2) -0.001(3)
C4 0.027(3) 0.033(3) 0.046(3) 0.000(2) 0.004(2) -0.001(2)
C5 0.021(2) 0.028(3) 0.034(3) -0.005(2) 0.001(2) 0.002(2)
C6 0.025(3) 0.031(3) 0.037(3) -0.002(2) 0.007(2) 0.002(2)
C7 0.026(3) 0.028(3) 0.037(3) 0.002(2) 0.002(2) -0.003(2)
C8 0.030(3) 0.028(3) 0.038(3) -0.009(2) 0.003(2) -0.007(2)
C9 0.026(3) 0.029(3) 0.032(3) -0.005(2) 0.005(2) -0.005(2)
C10 0.023(2) 0.029(3) 0.032(3) -0.002(2) 0.002(2) -0.001(2)
N1A 0.012(2) 0.058(3) 0.044(3) 0.000(2) 0.0021(18) -0.003(2)
N10A 0.018(2) 0.064(3) 0.045(3) 0.000(2) 0.005(2) -0.001(3)
C2A 0.021(3) 0.049(4) 0.050(4) 0.010(3) 0.002(2) 0.002(3)
C3A 0.021(3) 0.037(3) 0.050(3) -0.001(2) 0.006(2) 0.004(3)
C4A 0.014(2) 0.035(3) 0.038(3) 0.000(2) 0.003(2) -0.002(2)
C5A 0.023(3) 0.036(3) 0.056(4) 0.004(2) 0.011(3) 0.002(3)
C6A 0.024(3) 0.047(3) 0.054(4) -0.008(2) 0.010(3) -0.001(3)
C7A 0.014(2) 0.039(3) 0.037(3) 0.000(2) 0.003(2) 0.002(2)
C8A 0.022(3) 0.046(3) 0.050(4) -0.001(2) 0.009(2) -0.004(3)
C9A 0.023(3) 0.057(4) 0.046(3) 0.013(3) 0.005(2) 0.001(3)
C11A 0.026(3) 0.057(4) 0.058(4) -0.012(3) 0.008(3) -0.006(3)
C12A 0.021(3) 0.042(3) 0.063(4) -0.001(2) 0.008(3) -0.004(3)
O1W 0.040(3) 0.079(3) 0.059(3) -0.003(2) 0.010(2) 0.010(3)
O2W 0.046(3) 0.095(4) 0.059(3) 0.012(3) -0.002(2) -0.019(3)

loop_
_atom_site_label
_atom_site_fract_x
_atom_site_fract_y
_atom_site_fract_z
_atom_site_U_iso_or_equiv
_atom_site_thermal_displace_type
_atom_site_calc_flag
_atom_site_refinement_flags
_atom_site_occupancy
_atom_site_type_symbol
I1 0.08594(4) 0.38215(2) 0.21492(3) 0.04140(10) Uani . . 1.000 I
S2 0.27537(14) 0.02379(8) 0.25072(10) 0.0320(4) Uani . . 1.000 S
O1 0.3959(5) 0.3968(2) 0.1775(4) 0.0483(14) Uani . . 1.000 O
O2 0.3026(5) -0.0260(3) 0.1742(3) 0.0493(16) Uani . . 1.000 O
O3 0.3712(5) 0.0013(3) 0.3429(3) 0.0448(12) Uani . . 1.000 O
O4 0.1246(4) 0.0242(3) 0.2502(3) 0.0436(14) Uani . . 1.000 O
N1 0.6050(5) 0.2779(3) 0.1862(3) 0.0376(16) Uani . . 1.000 N
C2 0.7075(6) 0.2200(4) 0.1906(4) 0.0412(19) Uani . . 1.000 C
C3 0.6962(6) 0.1316(4) 0.2090(4) 0.0397(19) Uani . . 1.000 C
C4 0.5705(6) 0.0992(4) 0.2225(4) 0.0365(17) Uani . . 1.000 C
C5 0.3167(5) 0.1352(3) 0.2293(4) 0.0290(16) Uani . . 1.000 C
C6 0.2157(6) 0.1988(3) 0.2264(4) 0.0313(17) Uani . . 1.000 C
C7 0.2421(6) 0.2881(3) 0.2109(4) 0.0317(17) Uani . . 1.000 C
C8 0.3712(6) 0.3119(3) 0.1956(4) 0.0333(17) Uani . . 1.000 C
C9 0.4790(5) 0.2479(3) 0.1990(4) 0.0296(17) Uani . . 1.000 C
C10 0.4545(5) 0.1585(3) 0.2176(4) 0.0291(16) Uani . . 1.000 C
N1A 0.4789(4) 0.2124(3) 0.4575(3) 0.0391(16) Uani . . 1.000 N
N10A 1.2034(5) 0.2090(4) 0.4578(3) 0.0431(16) Uani . . 1.000 N
C2A 0.5366(6) 0.2850(4) 0.4338(4) 0.042(2) Uani . . 1.000 C
C3A 0.6773(6) 0.2862(4) 0.4316(4) 0.0368(17) Uani . . 1.000 C
C4A 0.7612(5) 0.2105(3) 0.4550(4) 0.0298(16) Uani . . 1.000 C
C5A 0.6987(6) 0.1366(4) 0.4815(4) 0.0383(19) Uani . . 1.000 C
C6A 0.5560(6) 0.1393(4) 0.4821(5) 0.0418(19) Uani . . 1.000 C
C7A 0.9151(5) 0.2099(4) 0.4541(4) 0.0308(16) Uani . . 1.000 C
C8A 0.9803(6) 0.1342(4) 0.4341(4) 0.0395(19) Uani . . 1.000 C
C9A 1.1231(6) 0.1360(4) 0.4368(4) 0.0429(19) Uani . . 1.000 C
C11A 1.1404(6) 0.2823(4) 0.4756(5) 0.048(2) Uani . . 1.000 C
C12A 0.9971(6) 0.2859(4) 0.4747(5) 0.0427(19) Uani . . 1.000 C
O1W 0.3631(5) 0.0293(3) 0.0032(3) 0.0601(17) Uani . . 1.000 O
O2W 0.9254(5) 0.4751(4) 0.5651(3) 0.0699(19) Uani . . 1.000 O
H1 0.48290 0.40610 0.19290 0.0580 Uiso . R 1.000 H
H2 0.79330 0.23980 0.18080 0.0500 Uiso . R 1.000 H
H3 0.77350 0.09410 0.21220 0.0480 Uiso . R 1.000 H
H4 0.56130 0.03970 0.23460 0.0440 Uiso . R 1.000 H
H6 0.12710 0.18290 0.23480 0.0380 Uiso . R 1.000 H
H1A 0.38960 0.21250 0.45690 0.0470 Uiso . R 1.000 H
H2A 0.48090 0.33550 0.41850 0.0500 Uiso . R 1.000 H
H3A 0.71700 0.33720 0.41460 0.0440 Uiso . R 1.000 H
H5A 0.75220 0.08550 0.49880 0.0470 Uiso . R 1.000 H
H6A 0.51350 0.08970 0.49990 0.0500 Uiso . R 1.000 H
H8A 0.92770 0.08240 0.41930 0.0480 Uiso . R 1.000 H
H9A 1.16590 0.08470 0.42330 0.0520 Uiso . R 1.000 H
H11A 1.19510 0.33340 0.48930 0.0580 Uiso . R 1.000 H
H12A 0.95640 0.33820 0.48770 0.0510 Uiso . R 1.000 H
H11W 0.37790 -0.01050 0.05380 0.0480 Uiso . R 1.000 H
H22W 0.96540 0.48350 0.63090 0.0480 Uiso . R 1.000 H

loop_
_atom_type_symbol
_atom_type_description
_atom_type_scat_dispersion_real
_atom_type_scat_dispersion_imag
_atom_type_scat_source
S S 0.1246 0.1234 'International Tables Vol C Tables 4.2.6.8 and 6.1.1.4'
O O 0.0106 0.0060 'International Tables Vol C Tables 4.2.6.8 and 6.1.1.4'
N N 0.0061 0.0033 'International Tables Vol C Tables 4.2.6.8 and 6.1.1.4'
I I -0.4742 1.8119 'International Tables Vol C Tables 4.2.6.8 and 6.1.1.4'
H H 0.0000 0.0000 'International Tables Vol C Tables 4.2.6.8 and 6.1.1.4'
C C 0.0033 0.0016 'International Tables Vol C Tables 4.2.6.8 and 6.1.1.4'

loop_
_geom_angle_atom_site_label_1
_geom_angle_atom_site_label_2
_geom_angle_atom_site_label_3
_geom_angle
_geom_angle_publ_flag
O2 S2 O3 113.4(3) yes
O2 S2 O4 113.4(3) yes
O2 S2 C5 105.3(3) yes
O3 S2 O4 112.7(3) yes
O3 S2 C5 105.7(3) yes
O4 S2 C5 105.5(3) yes
C8 O1 H1 109.47 no
C2 N1 C9 117.3(5) yes
C2A N1A C6A 121.5(5) yes
C9A N10A C11A 118.2(5) yes
C6A N1A H1A 119.23 no
C2A N1A H1A 119.25 no
N1 C2 C3 124.3(6) yes
C2 C3 C4 119.9(6) no
C3 C4 C10 118.6(5) no
S2 C5 C6 119.0(4) yes
S2 C5 C10 121.0(4) yes
C6 C5 C10 120.0(4) no
C5 C6 C7 121.8(5) no
C6 C7 C8 119.5(5) no
I1 C7 C8 121.2(3) yes
I1 C7 C6 119.3(4) yes
O1 C8 C7 120.0(5) yes
O1 C8 C9 119.7(5) yes
C7 C8 C9 120.3(4) no
N1 C9 C8 116.2(4) yes
N1 C9 C10 123.4(5) yes
C8 C9 C10 120.4(5) no
C4 C10 C9 116.5(5) no
C5 C10 C9 118.0(4) no
C4 C10 C5 125.5(5) no
N1 C2 H2 117.85 no
C3 C2 H2 117.87 no
C2 C3 H3 120.07 no
C4 C3 H3 120.08 no
C3 C4 H4 120.70 no
C10 C4 H4 120.67 no
C5 C6 H6 119.14 no
C7 C6 H6 119.04 no
N1A C2A C3A 120.6(5) yes
C2A C3A C4A 119.7(5) no
C3A C4A C7A 121.0(5) no
C3A C4A C5A 118.1(5) no
C5A C4A C7A 120.8(5) no
C4A C5A C6A 119.5(5) no
N1A C6A C5A 120.5(5) yes
C8A C7A C12A 118.3(5) no
C4A C7A C8A 121.4(5) no
C4A C7A C12A 120.3(5) no
C7A C8A C9A 119.4(6) no
N10A C9A C8A 122.5(6) yes
N10A C11A C12A 122.9(6) yes
C7A C12A C11A 118.6(6) no
N1A C2A H2A 119.67 no
C3A C2A H2A 119.72 no
C2A C3A H3A 120.22 no
C4A C3A H3A 120.03 no
C4A C5A H5A 120.30 no
C6A C5A H5A 120.25 no
N1A C6A H6A 119.78 no
C5A C6A H6A 119.74 no
C7A C8A H8A 120.26 no
C9A C8A H8A 120.30 no
N10A C9A H9A 118.77 no
C8A C9A H9A 118.72 no
N10A C11A H11A 118.67 no
C12A C11A H11A 118.46 no
C7A C12A H12A 120.64 no
C11A C12A H12A 120.72 no

loop_
_geom_bond_atom_site_label_1
_geom_bond_atom_site_label_2
_geom_bond_site_symmetry_1
_geom_bond_site_symmetry_2
_geom_bond_distance
_geom_bond_publ_flag
I1 C7 . . 2.091(5) yes
S2 O2 . . 1.438(5) yes
S2 O3 . . 1.454(5) yes
S2 O4 . . 1.454(4) yes
S2 C5 . . 1.789(5) yes
O1 C8 . . 1.353(6) yes
O1 H1 . . 0.8199 no
O1W H11W . . 0.9382 no
O2W H22W . . 0.9448 no
N1 C9 . . 1.360(7) yes
N1 C2 . . 1.313(8) yes
N1A C2A . . 1.326(8) yes
N1A C6A . . 1.332(8) yes
N10A C9A . . 1.341(8) yes
N10A C11A . . 1.330(8) yes
N1A H1A . . 0.8600 no
C2 C3 . . 1.382(9) no
C3 C4 . . 1.374(9) no
C4 C10 . . 1.425(8) no
C5 C10 . . 1.433(7) no
C5 C6 . . 1.366(7) no
C6 C7 . . 1.412(7) no
C7 C8 . . 1.375(8) no
C8 C9 . . 1.416(7) no
C9 C10 . . 1.420(7) no
C2 H2 . . 0.9294 no
C3 H3 . . 0.9304 no
C4 H4 . . 0.9314 no
C6 H6 . . 0.9295 no
C2A C3A . . 1.368(9) no
C3A C4A . . 1.395(8) no
C4A C7A . . 1.490(7) no
C4A C5A . . 1.382(8) no
C5A C6A . . 1.381(9) no
C7A C12A . . 1.387(8) no
C7A C8A . . 1.382(8) no
C8A C9A . . 1.369(9) no
C11A C12A . . 1.381(9) no
C2A H2A . . 0.9292 no
C3A H3A . . 0.9295 no
C5A H5A . . 0.9292 no
C6A H6A . . 0.9302 no
C8A H8A . . 0.9302 no
C9A H9A . . 0.9297 no
C11A H11A . . 0.9302 no
C12A H12A . . 0.9302 no

loop_
_geom_contact_atom_site_label_1
_geom_contact_atom_site_label_2
_geom_contact_distance
_geom_contact_site_symmetry_2
_geom_contact_publ_flag
I1 O1 3.197(5) . no
I1 O4 3.105(4) 2_555 no
I1 H22W 3.1881 3_666 no
S2 H4 2.8459 . no
S2 H9A 3.1418 1_455 no
S2 H1 2.8765 2_645 no
S2 H22W 3.0269 4_454 no
O1 I1 3.197(5) . no
O1 N1 2.688(6) . no
O1 O3 2.837(7) 2_655 no
O1 C4 3.388(7) 2_655 no
O1W O2W 2.812(7) 2_645 no
O1W O1W 2.816(7) 3_655 no
O1W O2 2.856(6) . no
O2 O1W 2.856(6) . no
O2 C3A 3.283(8) 2_645 no
O2 C4 3.132(8) . no
O2W O4 2.864(6) 4_655 no
O2W O1W 2.812(7) 2_655 no
O2W O2W 2.797(7) 3_766 no
O2W C12A 3.321(9) . no
O3 C6A 3.267(8) 3_656 no
O3 C4 3.305(8) . no
O3 C6A 3.123(8) . no
O3 O1 2.837(7) 2_645 no
O4 C9A 3.228(7) 1_455 no
O4 I1 3.105(4) 2_545 no
O4 O2W 2.864(6) 4_454 no
O1 H4 2.5035 2_655 no
O1W H11A 2.6180 4_454 no
O1W H2A 2.8019 4_554 no
O1W H11W 2.8622 3_655 no
O2 H4 2.6086 . no
O2 H11W 2.1016 . no
O2 H3A 2.4352 2_645 no
O2 H1 2.6333 2_645 no
O2W H12A 2.4301 . no
O3 H4 2.8015 . no
O3 H6A 2.6578 3_656 no
O3 H9A 2.8677 1_455 no
O3 H6A 2.6947 . no
O3 H1 2.1834 2_645 no
O4 H9A 2.6275 1_455 no
O4 H22W 1.9897 4_454 no
O4 H6 2.4256 . no
N1 N1A 3.243(6) 4_554 no
N1 C6A 3.163(8) 4_554 no
N1 O1 2.688(6) . no
N1A N1 3.243(6) 4_555 no
N1A N10A 2.662(6) 1_455 no
N10A C6 3.435(7) 1_655 no
N10A N1A 2.662(6) 1_655 no
N10A C8 3.434(7) 4_655 no
N1 H1 2.2951 . no
N10A H1A 1.8026 1_655 no
C2A C8 3.444(8) . no
C2A C9 3.384(8) . no
C3A C9 3.472(8) . no
C3A O2 3.283(8) 2_655 no
C4 O1 3.388(7) 2_645 no
C4 O2 3.132(8) . no
C4 O3 3.305(8) . no
C6 C9A 3.574(8) 1_455 no
C6 C11A 3.562(9) 4_454 no
C6 N10A 3.435(7) 1_455 no
C6A O3 3.123(8) . no
C6A N1 3.163(8) 4_555 no
C6A O3 3.267(8) 3_656 no
C7 C11A 3.489(9) 4_454 no
C8 N10A 3.434(7) 4_454 no
C8 C2A 3.444(8) . no
C9 C3A 3.472(8) . no
C9 C2A 3.384(8) . no
C9A O4 3.228(7) 1_655 no
C9A C6 3.574(8) 1_655 no
C11A C7 3.489(9) 4_655 no
C11A C6 3.562(9) 4_655 no
C12A O2W 3.321(9) . no
C3A H12A 2.7100 . no
C5A H8A 2.7419 . no
C8A H5A 2.7308 . no
C9A H6 3.0604 1_655 no
C9A H1A 2.7651 1_655 no
C11A H1A 2.7127 1_655 no
C12A H3A 2.7180 . no
H1 O2 2.6333 2_655 no
H1 S2 2.8765 2_655 no
H1 N1 2.2951 . no
H1 O3 2.1834 2_655 no
H1 H4 2.3867 2_655 no
H1A C9A 2.7651 1_455 no
H1A N10A 1.8026 1_455 no
H1A C11A 2.7127 1_455 no
H2A O1W 2.8019 4_555 no
H3A O2 2.4352 2_655 no
H3A H12A 2.2645 . no
H3A H11W 2.5803 2_655 no
H3A C12A 2.7180 . no
H4 O1 2.5035 2_645 no
H4 H1 2.3867 2_645 no
H4 O2 2.6086 . no
H4 O3 2.8015 . no
H4 S2 2.8459 . no
H5A C8A 2.7308 . no
H5A H8A 2.3081 . no
H6 C9A 3.0604 1_455 no
H6 O4 2.4256 . no
H6A O3 2.6578 3_656 no
H6A O3 2.6947 . no
H8A C5A 2.7419 . no
H8A H5A 2.3081 . no
H9A S2 3.1418 1_655 no
H9A O3 2.8677 1_655 no
H9A O4 2.6275 1_655 no
H11A O1W 2.6180 4_655 no
H11W O2 2.1016 . no
H11W H3A 2.5803 2_645 no
H11W O1W 2.8622 3_655 no
H12A H3A 2.2645 . no
H12A O2W 2.4301 . no
H12A C3A 2.7100 . no
H22W I1 3.1881 3_666 no
H22W S2 3.0269 4_655 no
H22W O4 1.9897 4_655 no

loop_
_geom_hbond_atom_site_label_D
_geom_hbond_atom_site_label_H
_geom_hbond_atom_site_label_A
_geom_hbond_site_symmetry_A
_geom_hbond_distance_DH
_geom_hbond_distance_HA
_geom_hbond_distance_DA
_geom_hbond_angle_DHA
_geom_hbond_publ_flag
O1 H1 N1 . 0.82 2.30 2.688(6) 110 yes
O1 H1 O3 2_655 0.82 2.18 2.837(7) 137 yes
N1A H1A N10A 1_455 0.86 1.80 2.662(6) 178 yes
O1W H11W O2 . 0.94 2.10 2.856(6) 137 yes
O2W H22W O4 4_655 0.94 1.99 2.864(6) 153 yes
C3A H3A O2 2_655 0.93 2.44 3.283(8) 152 yes
C4 H4 O1 2_645 0.93 2.50 3.388(7) 159 yes
C6 H6 O4 . 0.93 2.43 2.850(7) 108 yes
C12A H12A O2W . 0.93 2.43 3.321(9) 160 yes

loop_
_geom_torsion_atom_site_label_1
_geom_torsion_atom_site_label_2
_geom_torsion_atom_site_label_3
_geom_torsion_atom_site_label_4
_geom_torsion
_geom_torsion_publ_flag
O2 S2 C5 C6 126.6(5) no
O2 S2 C5 C10 -54.9(5) no
O3 S2 C5 C6 -113.1(5) no
O3 S2 C5 C10 65.4(5) no
O4 S2 C5 C6 6.5(5) no
O4 S2 C5 C10 -175.1(5) no
C2 N1 C9 C8 178.9(5) no
C9 N1 C2 C3 -1.2(8) no
C2 N1 C9 C10 0.7(8) no
C6A N1A C2A C3A 1.7(8) no
C2A N1A C6A C5A -1.5(9) no
C9A N10A C11A C12A 1.0(9) no
C11A N10A C9A C8A -0.7(8) no
N1 C2 C3 C4 1.1(9) no
C2 C3 C4 C10 -0.4(8) no
C3 C4 C10 C9 -0.1(8) no
C3 C4 C10 C5 179.5(5) no
S2 C5 C10 C9 178.8(4) no
S2 C5 C10 C4 -0.8(8) no
S2 C5 C6 C7 179.3(4) no
C10 C5 C6 C7 0.8(9) no
C6 C5 C10 C9 -2.7(8) no
C6 C5 C10 C4 177.6(6) no
C5 C6 C7 I1 -176.7(4) no
C5 C6 C7 C8 1.9(9) no
C6 C7 C8 O1 177.8(5) no
I1 C7 C8 O1 -3.7(8) no
C6 C7 C8 C9 -2.4(8) no
I1 C7 C8 C9 176.1(4) no
O1 C8 C9 N1 1.9(8) no
C7 C8 C9 C10 0.4(8) no
O1 C8 C9 C10 -179.8(5) no
C7 C8 C9 N1 -177.8(5) no
C8 C9 C10 C4 -178.2(5) no
C8 C9 C10 C5 2.1(8) no
N1 C9 C10 C5 -179.7(5) no
N1 C9 C10 C4 0.0(8) no
N1A C2A C3A C4A -0.4(9) no
C2A C3A C4A C5A -1.1(8) no
C2A C3A C4A C7A -179.5(5) no
C3A C4A C5A C6A 1.3(9) no
C7A C4A C5A C6A 179.7(6) no
C3A C4A C7A C8A -150.1(6) no
C3A C4A C7A C12A 30.7(8) no
C5A C4A C7A C8A 31.6(8) no
C5A C4A C7A C12A -147.6(6) no
C4A C5A C6A N1A -0.1(9) no
C12A C7A C8A C9A 1.1(9) no
C4A C7A C12A C11A 178.3(6) no
C4A C7A C8A C9A -178.1(5) no
C8A C7A C12A C11A -0.9(9) no
C7A C8A C9A N10A -0.3(9) no
N10A C11A C12A C7A -0.2(10) no

loop_
_cod_related_entry_id
_cod_related_entry_database
_cod_related_entry_code
1 ChemSpider 30652385
